data_2300660
loop_
_publ_author_name
'Goel, Sahil'
'Yadav, Harsh'
'Sinha, Nidhi'
'Singh, Budhendra'
'Bdikin, Igor'
'Rao, Devarapalli Chenna'
'Gopalaiah, Kovuru'
'Kumar, Binay'

_publ_section_title
;
 An insight into the synthesis, crystal structure, geometrical modelling
 of crystal morphology, Hirshfeld surface analysis and characterization
 ofN-(4-methylbenzyl)benzamide single crystals
;
_journal_coeditor_code EI5022
_journal_issue 5
_journal_name_full 'Journal of Applied Crystallography'
_journal_page_first 1498
_journal_paper_doi 10.1107/S1600576717012316
_journal_volume 50
_journal_year 2017
_chemical_formula_moiety 'C15 H15 N O'
_chemical_formula_sum 'C15 H15 N O'
_chemical_formula_weight 225.28
_space_group_crystal_system orthorhombic
_space_group_IT_number 33
_space_group_name_Hall 'P 2c -2n'
_space_group_name_H-M_alt 'P n a 21'
_atom_sites_solution_hydrogens geom
_atom_sites_solution_primary direct
_cell_angle_alpha 90
_cell_angle_beta 90
_cell_angle_gamma 90
_cell_formula_units_Z 4
_cell_length_a 9.5277(8)
_cell_length_b 11.1555(11)
_cell_length_c 11.7848(10)
_cell_measurement_reflns_used 1346
_cell_measurement_temperature 293(2)
_cell_measurement_theta_max 18.8780
_cell_measurement_theta_min 3.2700
_cell_volume 1252.56(19)
_computing_molecular_graphics 'Olex2 (Dolomanov et al., 2009)'
_computing_publication_material 'Olex2 (Dolomanov et al., 2009)'
_computing_structure_refinement 'ShelXL (Sheldrick, 2015)'
_computing_structure_solution 'ShelXS (Sheldrick, 2008)'
_diffrn_ambient_temperature 293(2)
_diffrn_measured_fraction_theta_full 0.998
_diffrn_measured_fraction_theta_max 0.946
_diffrn_measurement_device_type 'Xcalibur, Sapphire3'
_diffrn_radiation_type MoK\a
_diffrn_radiation_wavelength 0.71073
_diffrn_reflns_av_R_equivalents 0.1078
_diffrn_reflns_limit_h_max 11
_diffrn_reflns_limit_h_min -12
_diffrn_reflns_limit_k_max 14
_diffrn_reflns_limit_k_min -14
_diffrn_reflns_limit_l_max 16
_diffrn_reflns_limit_l_min -16
_diffrn_reflns_number 16911
_diffrn_reflns_theta_full 25.242
_diffrn_reflns_theta_max 29.482
_diffrn_reflns_theta_min 3.301
_exptl_absorpt_coefficient_mu 0.075
_exptl_absorpt_correction_T_max 1.00000
_exptl_absorpt_correction_T_min 0.71343
_exptl_absorpt_correction_type multi-scan
_exptl_absorpt_process_details
;
CrysAlisPro, Agilent Technologies,
Version 1.171.36.32 (release 02-08-2013 CrysAlis171 .NET)
(compiled Aug  2 2013,16:46:58)
Empirical absorption correction using spherical harmonics,
 implemented in SCALE3 ABSPACK scaling algorithm.
;
_exptl_crystal_colour colourless
_exptl_crystal_density_diffrn 1.195
_exptl_crystal_description Block
_exptl_crystal_F_000 480
_exptl_crystal_size_max 0.5
_exptl_crystal_size_mid 0.5
_exptl_crystal_size_min 0.5
_refine_diff_density_max 0.124
_refine_diff_density_min -0.123
_refine_ls_abs_structure_details
;
 Flack x determined using 401 quotients [(I+)-(I-)]/[(I+)+(I-)]
 (Parsons, Flack and Wagner, Acta Cryst. B69 (2013) 249-259).
;
_refine_ls_abs_structure_Flack -1.9(10)
_refine_ls_extinction_coef 0.0122(14)
_refine_ls_extinction_expression Fc^*^=kFc[1+0.001xFc^2^\l^3^/sin(2\q)]^-1/4^
_refine_ls_extinction_method 'SHELXL-2016/6 (Sheldrick 2016)'
_refine_ls_goodness_of_fit_ref 0.972
_refine_ls_hydrogen_treatment constr
_refine_ls_matrix_type full
_refine_ls_number_parameters 156
_refine_ls_number_reflns 3189
_refine_ls_number_restraints 1
_refine_ls_restrained_S_all 0.972
_refine_ls_R_factor_all 0.1902
_refine_ls_R_factor_gt 0.0633
_refine_ls_shift/su_max 0.000
_refine_ls_shift/su_mean 0.000
_refine_ls_structure_factor_coef Fsqd
_refine_ls_weighting_details 'w=1/[\s^2^(Fo^2^)+(0.0150P)^2^] where P=(Fo^2^+2Fc^2^)/3'
_refine_ls_weighting_scheme calc
_refine_ls_wR_factor_gt 0.0763
_refine_ls_wR_factor_ref 0.1079
_reflns_number_gt 1322
_reflns_number_total 3189
_reflns_threshold_expression 'I > 2\s(I)'
_cod_data_source_file ei5022sup1.cif
_cod_data_source_block I
_cod_original_cell_volume 1252.6(2)
_cod_database_code 2300660
_shelx_space_group_comment
;
The symmetry employed for this shelxl refinement is uniquely defined
by the following loop, which should always be used as a source of
symmetry information in preference to the above space-group names.
They are only intended as comments.
;

loop_
_space_group_symop_operation_xyz
'x, y, z'
'-x, -y, z+1/2'
'-x+1/2, y+1/2, z+1/2'
'x+1/2, -y+1/2, z'

loop_
_atom_site_type_symbol
_atom_site_label
_atom_site_fract_x
_atom_site_fract_y
_atom_site_fract_z
_atom_site_U_iso_or_equiv
_atom_site_adp_type
_atom_site_calc_flag
_atom_site_occupancy
O O1 -0.0275(3) -0.6733(3) -0.3283(3) 0.0677(10) Uani d 1
C C6 0.1316(5) -0.6668(4) -0.1749(4) 0.0493(12) Uani d 1
C C14 0.3313(5) -0.7751(4) -0.6445(4) 0.0600(13) Uani d 1
H H14 0.314021 -0.856900 -0.650694 0.072 Uiso calc 1
C C9 0.2651(5) -0.7104(5) -0.5608(4) 0.0537(12) Uani d 1
N N1 0.1902(4) -0.7411(4) -0.3621(3) 0.0627(12) Uani d 1
H H1 0.272632 -0.752847 -0.334489 0.075 Uiso calc 1
C C13 0.4235(5) -0.7207(5) -0.7201(4) 0.0645(15) Uani d 1
H H13 0.466828 -0.766568 -0.775959 0.077 Uiso calc 1
C C7 0.0919(5) -0.6947(4) -0.2950(4) 0.0544(13) Uani d 1
C C5 0.2463(5) -0.7184(4) -0.1217(4) 0.0679(15) Uani d 1
H H5 0.303957 -0.770560 -0.161953 0.081 Uiso calc 1
C C1 0.0506(5) -0.5895(4) -0.1140(5) 0.0654(14) Uani d 1
H H1A -0.026841 -0.554057 -0.148366 0.079 Uiso calc 1
C C8 0.1647(5) -0.7730(5) -0.4807(4) 0.0661(15) Uani d 1
H H8A 0.069162 -0.751564 -0.500657 0.079 Uiso calc 1
H H8B 0.174434 -0.859003 -0.489598 0.079 Uiso calc 1
C C10 0.2939(5) -0.5903(5) -0.5534(5) 0.0679(14) Uani d 1
H H10 0.251583 -0.544295 -0.497188 0.082 Uiso calc 1
C C12 0.4511(5) -0.6005(6) -0.7134(4) 0.0666(15) Uani d 1
C C11 0.3858(6) -0.5373(5) -0.6292(5) 0.0767(17) Uani d 1
H H11 0.403762 -0.455626 -0.622637 0.092 Uiso calc 1
C C3 0.1947(6) -0.6146(5) 0.0502(5) 0.0813(18) Uani d 1
H H3 0.216023 -0.596478 0.125256 0.098 Uiso calc 1
C C2 0.0811(6) -0.5627(5) -0.0019(5) 0.0768(17) Uani d 1
H H2 0.024611 -0.509477 0.038140 0.092 Uiso calc 1
C C15 0.5490(6) -0.5395(6) -0.7953(5) 0.102(2) Uani d 1
H H15A 0.591896 -0.598406 -0.843504 0.152 Uiso calc 1
H H15B 0.620461 -0.497520 -0.753825 0.152 Uiso calc 1
H H15C 0.497103 -0.483577 -0.840860 0.152 Uiso calc 1
C C4 0.2758(6) -0.6931(5) -0.0095(5) 0.0846(19) Uani d 1
H H4 0.351754 -0.729915 0.025656 0.102 Uiso calc 1

loop_
_atom_site_aniso_label
_atom_site_aniso_U_11
_atom_site_aniso_U_22
_atom_site_aniso_U_33
_atom_site_aniso_U_12
_atom_site_aniso_U_13
_atom_site_aniso_U_23
O1 0.0413(19) 0.097(3) 0.065(2) 0.0048(19) -0.0082(18) 0.012(2)
C6 0.040(3) 0.056(3) 0.052(3) -0.004(2) -0.003(2) 0.007(2)
C14 0.066(3) 0.067(3) 0.047(3) -0.005(3) -0.012(3) -0.003(3)
C9 0.045(3) 0.073(3) 0.043(3) 0.002(2) -0.008(2) -0.003(3)
N1 0.038(2) 0.100(3) 0.051(3) -0.005(2) -0.008(2) -0.002(2)
C13 0.067(4) 0.084(4) 0.043(3) 0.005(3) 0.000(3) 0.003(3)
C7 0.043(3) 0.069(4) 0.052(3) -0.009(3) -0.002(3) 0.010(3)
C5 0.063(4) 0.092(4) 0.049(3) 0.010(3) -0.004(3) -0.001(3)
C1 0.062(4) 0.067(4) 0.068(4) 0.001(3) -0.007(3) -0.003(3)
C8 0.058(4) 0.096(4) 0.044(3) -0.007(3) 0.000(3) -0.008(3)
C10 0.067(4) 0.071(4) 0.065(3) 0.012(3) -0.006(3) -0.014(3)
C12 0.053(4) 0.088(4) 0.059(4) 0.001(3) -0.009(3) 0.018(3)
C11 0.076(4) 0.069(4) 0.085(4) -0.005(3) 0.003(4) 0.013(4)
C3 0.076(4) 0.104(5) 0.065(4) -0.006(4) -0.015(4) -0.010(3)
C2 0.073(4) 0.085(4) 0.072(4) -0.001(3) 0.008(3) -0.025(3)
C15 0.080(5) 0.134(5) 0.090(5) -0.015(4) -0.007(4) 0.039(4)
C4 0.075(4) 0.119(6) 0.059(4) 0.026(4) -0.015(3) -0.002(4)

loop_
_atom_type_symbol
_atom_type_description
_atom_type_scat_dispersion_real
_atom_type_scat_dispersion_imag
_atom_type_scat_source
C C 0.0033 0.0016 'International Tables Vol C Tables 4.2.6.8 and 6.1.1.4'
H H 0.0000 0.0000 'International Tables Vol C Tables 4.2.6.8 and 6.1.1.4'
N N 0.0061 0.0033 'International Tables Vol C Tables 4.2.6.8 and 6.1.1.4'
O O 0.0106 0.0060 'International Tables Vol C Tables 4.2.6.8 and 6.1.1.4'

loop_
_geom_angle_atom_site_label_1
_geom_angle_atom_site_label_2
_geom_angle_atom_site_label_3
_geom_angle
C5 C6 C7 122.7(5)
C1 C6 C7 119.1(5)
C1 C6 C5 118.2(5)
C9 C14 C13 121.3(5)
C14 C9 C8 119.6(5)
C10 C9 C14 117.8(5)
C10 C9 C8 122.5(5)
C7 N1 C8 123.1(4)
C12 C13 C14 120.8(5)
O1 C7 C6 119.7(5)
O1 C7 N1 122.6(5)
N1 C7 C6 117.7(4)
C4 C5 C6 120.6(5)
C6 C1 C2 121.3(5)
N1 C8 C9 112.2(4)
C9 C10 C11 120.3(5)
C13 C12 C15 121.7(5)
C11 C12 C13 117.4(5)
C11 C12 C15 120.9(6)
C12 C11 C10 122.4(5)
C4 C3 C2 119.2(5)
C3 C2 C1 120.1(5)
C3 C4 C5 120.7(5)

loop_
_geom_bond_atom_site_label_1
_geom_bond_atom_site_label_2
_geom_bond_distance
O1 C7 1.227(5)
C6 C7 1.498(6)
C6 C5 1.385(6)
C6 C1 1.361(6)
C14 C9 1.376(6)
C14 C13 1.390(6)
C9 C8 1.515(6)
C9 C10 1.370(6)
N1 C7 1.331(5)
N1 C8 1.462(5)
C13 C12 1.369(6)
C5 C4 1.381(6)
C1 C2 1.386(6)
C10 C11 1.383(6)
C12 C11 1.367(6)
C12 C15 1.506(6)
C3 C2 1.371(6)
C3 C4 1.364(6)
